data_7110073
loop_
_publ_author_name
'Xiaoqiang Tong'
'Wenfu Yan'
'Jihong Yu'
'Ruren Xu'

_publ_section_title
;
 A chiral open-framework fluoroaluminophosphate with enantiomeric excess
 in the bulk product
;
_journal_name_full Chem.Commun.
_journal_page_first 11287
_journal_paper_doi 10.1039/c3cc47241h
_journal_volume 49
_journal_year 2013
_chemical_absolute_configuration ad
_chemical_formula_sum 'C4 H22 Al6 F6 N3 O18 P3'
_chemical_formula_weight 769.04
_chemical_name_common AlPO-JU89-1
_chemical_name_systematic
; 
 ? 
;
_space_group_IT_number 152
_symmetry_cell_setting trigonal
_symmetry_space_group_name_Hall 'P 31 2"'
_symmetry_space_group_name_H-M 'P 31 2 1'
_atom_sites_solution_hydrogens geom
_atom_sites_solution_primary direct
_atom_sites_solution_secondary difmap
_audit_creation_method SHELXL-97
_cell_angle_alpha 90.00
_cell_angle_beta 90.00
_cell_angle_gamma 120.00
_cell_formula_units_Z 1
_cell_length_a 9.3415(5)
_cell_length_b 9.3415(5)
_cell_length_c 6.9955(8)
_cell_measurement_temperature 296(2)
_cell_volume 528.67(7)
_computing_cell_refinement 'Bruker SMART'
_computing_data_collection 'Bruker SMART'
_computing_data_reduction 'Bruker SAINT'
_computing_molecular_graphics 'Bruker SHELXTL'
_computing_publication_material 'Bruker SHELXTL'
_computing_structure_refinement 'SHELXL-97 (Sheldrick, 1997)'
_computing_structure_solution 'SHELXS-97 (Sheldrick, 1990)'
_diffrn_ambient_temperature 296(2)
_diffrn_detector_area_resol_mean 5.0cm
_diffrn_measured_fraction_theta_full 0.998
_diffrn_measured_fraction_theta_max 0.998
_diffrn_measurement_device_type 'CCD area detector'
_diffrn_measurement_method 'phi and omega scans'
_diffrn_radiation_monochromator graphite
_diffrn_radiation_source 'fine-focus sealed tube'
_diffrn_radiation_type MoK\a
_diffrn_radiation_wavelength 0.71073
_diffrn_reflns_av_R_equivalents 0.0474
_diffrn_reflns_av_sigmaI/netI 0.0412
_diffrn_reflns_limit_h_max 11
_diffrn_reflns_limit_h_min -12
_diffrn_reflns_limit_k_max 10
_diffrn_reflns_limit_k_min -12
_diffrn_reflns_limit_l_max 9
_diffrn_reflns_limit_l_min -9
_diffrn_reflns_number 3700
_diffrn_reflns_theta_full 28.31
_diffrn_reflns_theta_max 28.31
_diffrn_reflns_theta_min 2.52
_diffrn_standards_decay_% none
_diffrn_standards_interval_count none
_diffrn_standards_interval_time none
_diffrn_standards_number none
_exptl_absorpt_coefficient_mu 0.684
_exptl_absorpt_correction_T_max 0.940
_exptl_absorpt_correction_T_min 0.929
_exptl_absorpt_correction_type multi-scan
_exptl_absorpt_process_details sadabs
_exptl_crystal_colour Colorless
_exptl_crystal_density_diffrn 2.416
_exptl_crystal_density_method 'not measured'
_exptl_crystal_description Prism
_exptl_crystal_F_000 388
_exptl_crystal_size_max 0.28
_exptl_crystal_size_mid 0.09
_exptl_crystal_size_min 0.09
_refine_diff_density_max 0.376
_refine_diff_density_min -0.367
_refine_diff_density_rms 0.106
_refine_ls_abs_structure_details 'Flack H D (1983), Acta Cryst. A39, 876-881. 67 Friedel pairs'
_refine_ls_abs_structure_Flack -0.04(27)
_refine_ls_extinction_method none
_refine_ls_goodness_of_fit_ref 1.032
_refine_ls_hydrogen_treatment mixed
_refine_ls_matrix_type full
_refine_ls_number_parameters 66
_refine_ls_number_reflns 889
_refine_ls_number_restraints 6
_refine_ls_restrained_S_all 1.079
_refine_ls_R_factor_all 0.0430
_refine_ls_R_factor_gt 0.0394
_refine_ls_shift/su_max 0.000
_refine_ls_shift/su_mean 0.000
_refine_ls_structure_factor_coef Fsqd
_refine_ls_weighting_details 'calc w=1/[\s^2^(Fo^2^)+(0.0727P)^2^+0.0000P] where P=(Fo^2^+2Fc^2^)/3'
_refine_ls_weighting_scheme calc
_refine_ls_wR_factor_gt 0.1028
_refine_ls_wR_factor_ref 0.1053
_reflns_number_gt 811
_reflns_number_total 889
_reflns_threshold_expression >2sigma(I)
_cod_data_source_file c3cc47241h.txt
_cod_data_source_block 1
_cod_original_sg_symbol_H-M P3(1)21
_cod_database_code 7110073

loop_
_symmetry_equiv_pos_as_xyz
'x, y, z'
'-y, x-y, z+1/3'
'-x+y, -x, z+2/3'
'y, x, -z'
'x-y, -y, -z+2/3'
'-x, -x+y, -z+1/3'

loop_
_atom_site_label
_atom_site_type_symbol
_atom_site_fract_x
_atom_site_fract_y
_atom_site_fract_z
_atom_site_U_iso_or_equiv
_atom_site_adp_type
_atom_site_occupancy
_atom_site_symmetry_multiplicity
_atom_site_calc_flag
_atom_site_refinement_flags
Al1 Al 0.16196(12) 0.52127(14) 0.05625(13) 0.0154(3) Uani 1 1 d .
P1 P 0.44930(13) 0.44930(13) 0.0000 0.0148(3) Uani 1 2 d S
F1 F 0.0000 0.3183(3) 0.1667 0.0201(6) Uani 1 2 d S
F2 F 0.0000 0.5686(3) 0.1667 0.0221(6) Uani 1 2 d S
O1 O 0.3018(3) 0.7302(3) -0.0401(3) 0.0183(5) Uani 1 1 d .
H1 H 0.3605 0.8310 0.0429 0.022 Uiso 1 1 d R
O2 O 0.2783(3) 0.4270(4) -0.0408(3) 0.0215(6) Uani 1 1 d .
O3 O 0.0333(3) 0.4675(3) -0.1642(3) 0.0188(5) Uani 1 1 d .
C C -0.1266(14) 0.7792(17) 0.0431(12) 0.066(3) Uani 0.67 1 d PU
N N 0.0000 0.895(2) 0.1667 0.271(11) Uani 1 2 d SU

loop_
_atom_site_aniso_label
_atom_site_aniso_U_11
_atom_site_aniso_U_22
_atom_site_aniso_U_33
_atom_site_aniso_U_23
_atom_site_aniso_U_13
_atom_site_aniso_U_12
Al1 0.0146(5) 0.0184(5) 0.0125(4) 0.0006(4) -0.0001(4) 0.0078(4)
P1 0.0178(5) 0.0178(5) 0.0117(5) 0.0000(2) 0.0000(2) 0.0111(5)
F1 0.0183(15) 0.0213(11) 0.0199(15) 0.0008(6) 0.0015(12) 0.0091(7)
F2 0.0225(16) 0.0232(11) 0.0204(14) 0.0002(6) 0.0004(12) 0.0113(8)
O1 0.0221(13) 0.0141(11) 0.0132(10) 0.0004(9) -0.0001(9) 0.0048(10)
O2 0.0203(12) 0.0273(14) 0.0202(12) -0.0047(10) -0.0015(11) 0.0143(11)
O3 0.0170(12) 0.0208(13) 0.0164(11) 0.0005(10) -0.0025(9) 0.0079(11)
C 0.082(8) 0.116(9) 0.034(4) -0.017(5) -0.013(4) 0.074(7)
N 0.26(2) 0.221(17) 0.34(3) 0.016(12) 0.03(2) 0.131(12)

loop_
_atom_type_symbol
_atom_type_description
_atom_type_scat_dispersion_real
_atom_type_scat_dispersion_imag
_atom_type_scat_source
C C 0.0033 0.0016 'International Tables Vol C Tables 4.2.6.8 and 6.1.1.4'
H H 0.0000 0.0000 'International Tables Vol C Tables 4.2.6.8 and 6.1.1.4'
N N 0.0061 0.0033 'International Tables Vol C Tables 4.2.6.8 and 6.1.1.4'
O O 0.0106 0.0060 'International Tables Vol C Tables 4.2.6.8 and 6.1.1.4'
F F 0.0171 0.0103 'International Tables Vol C Tables 4.2.6.8 and 6.1.1.4'
Al Al 0.0645 0.0514 'International Tables Vol C Tables 4.2.6.8 and 6.1.1.4'
P P 0.1023 0.0942 'International Tables Vol C Tables 4.2.6.8 and 6.1.1.4'

loop_
_geom_angle_atom_site_label_1
_geom_angle_atom_site_label_2
_geom_angle_atom_site_label_3
_geom_angle
_geom_angle_site_symmetry_1
_geom_angle_site_symmetry_3
O2 Al1 O1 95.50(12) . .
O2 Al1 O3 91.25(11) . .
O1 Al1 O3 90.16(11) . .
O2 Al1 O1 94.28(12) . 2_665
O1 Al1 O1 92.87(11) . 2_665
O3 Al1 O1 173.41(12) . 2_665
O2 Al1 F1 92.21(12) . .
O1 Al1 F1 172.26(13) . .
O3 Al1 F1 89.03(9) . .
O1 Al1 F1 87.18(8) 2_665 .
O2 Al1 F2 166.88(13) . .
O1 Al1 F2 97.17(12) . .
O3 Al1 F2 85.36(8) . .
O1 Al1 F2 88.46(8) 2_665 .
F1 Al1 F2 75.08(11) . .
O3 P1 O3 104.9(2) 2_665 5_664
O3 P1 O2 111.41(13) 2_665 .
O3 P1 O2 110.69(13) 5_664 .
O3 P1 O2 110.69(13) 2_665 4
O3 P1 O2 111.41(13) 5_664 4
O2 P1 O2 107.7(2) . 4
Al1 F1 Al1 106.30(16) 6 .
Al1 F2 Al1 103.53(15) 6 .
Al1 O1 Al1 138.69(14) . 3_564
P1 O2 Al1 133.89(17) . .
P1 O3 Al1 140.42(16) 3_564 .
N C C 106.1(10) . 4_465
C N C 139.6(19) 6 .

loop_
_geom_bond_atom_site_label_1
_geom_bond_atom_site_label_2
_geom_bond_distance
_geom_bond_site_symmetry_2
Al1 O2 1.837(3) .
Al1 O1 1.850(2) .
Al1 O3 1.863(2) .
Al1 O1 1.874(2) 2_665
Al1 F1 1.901(2) .
Al1 F2 1.936(2) .
P1 O3 1.530(2) 2_665
P1 O3 1.530(2) 5_664
P1 O2 1.531(3) .
P1 O2 1.531(3) 4
F1 Al1 1.901(2) 6
F2 Al1 1.936(2) 6
O1 Al1 1.874(2) 3_564
O3 P1 1.530(2) 3_564
C N 1.428(13) .
C C 1.64(2) 4_465
N C 1.428(13) 6
